data_4119773
loop_
_publ_author_name
'Saul H. Lapidus'
'Gregory J. Halder'
'Peter J. Chupas'
'Karena W. Chapman'

_publ_contact_author_address
; 
X-ray Sciences Division
Argonne National Laboratory
Lemont, IL
USA
;
_publ_contact_author_name 'Karena Chapman'
_publ_section_title
;
 Exploiting High Pressures to Generate Porosity, Polymorphism, And Lattice
 Expansion in the Nonporous Molecular Framework Zn(CN)2
;
_journal_name_full 'Journal of the American Chemical Society'
_journal_page_first 7621
_journal_page_last 7628
_journal_paper_doi 10.1021/ja4012707
_journal_volume 135
_journal_year 2013
_chemical_formula_sum 'C2 N2 Zn'
_space_group_IT_number 61
_symmetry_space_group_name_Hall '-P 2ac 2ab'
_symmetry_space_group_name_H-M 'P b c a'
_cell_angle_alpha 90
_cell_angle_beta 90
_cell_angle_gamma 90
_cell_formula_units_Z 8
_cell_length_a 12.67156(63)
_cell_length_b 6.99321(60)
_cell_length_c 6.77444(45)
_cell_measurement_temperature 295
_cell_volume 600.32(7)
_computing_cell_refinement TOPAS
_computing_data_collection SPEC
_computing_data_reduction TOPAS
_computing_structure_refinement TOPAS
_computing_structure_solution TOPAS
_diffrn_ambient_temperature 295
_diffrn_detector 'MAR345 imaging plate detector'
_diffrn_radiation_monochromator 'Si(111) channel cut'
_diffrn_radiation_type synchrotron
_diffrn_radiation_wavelength 0.618484
_diffrn_source synchrotron
_pd_block_diffractogram_id II_4.04GPa
_pd_instr_location
;
1-BM, Advanced Photon Source, Argonne National Laboratory
;
_pd_meas_2theta_range_inc 0.0067
_pd_meas_2theta_range_max 22.997
_pd_meas_2theta_range_min 4.997
_pd_meas_number_of_points 2701
_pd_meas_scan_method cont
_pd_proc_2theta_range_inc 0.00666666666667
_pd_proc_2theta_range_max 22.997
_pd_proc_2theta_range_min 4.997
_pd_proc_ls_background_function
;
1 Pearson-Voight peaks and Chebyshev polynomial with 11 coefficients
;
_pd_proc_ls_pref_orient_corr
;
none
;
_pd_proc_ls_profile_function
;
?
;
_pd_proc_ls_prof_R_factor 0.0152
_pd_proc_ls_prof_wR_expected 0.0413
_pd_proc_ls_prof_wR_factor 0.01966
_pd_proc_wavelength 0.618484
_pd_spec_mounting
;
diamond anvil cell
;
_pd_spec_mount_mode transmission
_pd_spec_shape irregular
_refine_ls_goodness_of_fit_all 0.476
_refine_ls_number_parameters 39
_refine_ls_weighting_details 1/(sigma*sigma)
_refine_ls_weighting_scheme sigma
_cod_data_source_file ja4012707_si_002_2.cif
_cod_data_source_block II_4.04GPa
_cod_original_cell_volume 600.316(87)
_cod_database_code 4119773

loop_
_symmetry_equiv_pos_site_id
_symmetry_equiv_pos_as_xyz
1 '-x, -y, -z'
2 '-x, y+1/2, -z+1/2'
3 '-x+1/2, -y, z+1/2'
4 '-x+1/2, y+1/2, z'
5 'x, -y+1/2, z+1/2'
6 'x, y, z'
7 'x+1/2, -y+1/2, -z'
8 'x+1/2, y, -z+1/2'

loop_
_atom_site_label
_atom_site_type_symbol
_atom_site_symmetry_multiplicity
_atom_site_fract_x
_atom_site_fract_y
_atom_site_fract_z
_atom_site_occupancy
_atom_site_B_iso_or_equiv
Zn1 Zn 8 0.62527(24) 1.05543(16) 0.83245(22) 1 1
C1 C 0 0.73516(39) 1.1353(11) 0.64736(70) 1 1
C2 C 0 0.52804(92) 1.2815(14) 0.8421(25) 1 1
C3 C 0 0.53473(74) 0.8786(17) 0.6711(15) 1 1
C4 C 0 0.70859(85) 0.9248(25) 1.0561(11) 1 1
